data_7057408
loop_
_publ_author_name
'An, Lin'
'Wang, Jia-wei'
'Wang, Chan'
'Zhou, Shan-shan'
'Sun, Jing'
'Yan, Chao-Guo'

_publ_section_title
;
 2,3-Ethylene-bridged dihomooxacalix[4]arenes: synthesis, X-ray crystal
 structures and highly selective binding properties with anions
;
_journal_issue 13
_journal_name_full 'New Journal of Chemistry'
_journal_page_first 10689
_journal_paper_doi 10.1039/C8NJ01284A
_journal_volume 42
_journal_year 2018
_chemical_formula_moiety 'C51 H66 Br2 O5'
_chemical_formula_sum 'C51 H66 Br2 O5'
_chemical_formula_weight 918.85
_space_group_crystal_system orthorhombic
_space_group_IT_number 60
_space_group_name_Hall '-P 2n 2ab'
_space_group_name_H-M_alt 'P b c n'
_symmetry_space_group_name_Hall '-P 2n 2ab'
_symmetry_space_group_name_H-M 'P b c n'
_atom_sites_solution_hydrogens geom
_audit_block_doi 10.5517/cc1ktxcn
_audit_creation_method SHELXL-2016/6
_audit_update_record
;
2018-04-18 deposited with the CCDC.
2018-05-09 downloaded from the CCDC.
;
_cell_angle_alpha 90
_cell_angle_beta 90
_cell_angle_gamma 90
_cell_formula_units_Z 8
_cell_length_a 27.808(3)
_cell_length_b 17.183(2)
_cell_length_c 21.075(2)
_cell_measurement_reflns_used 9991
_cell_measurement_temperature 296(2)
_cell_measurement_theta_max 20.68
_cell_measurement_theta_min 2.37
_cell_volume 10070.2(19)
_computing_structure_refinement 'SHELXL-2016/6 (Sheldrick, 2016)'
_diffrn_ambient_temperature 296(2)
_diffrn_measured_fraction_theta_full 0.999
_diffrn_measured_fraction_theta_max 0.999
_diffrn_measurement_device_type 'CCD area detector'
_diffrn_measurement_method 'phi and omega scans'
_diffrn_radiation_source 'fine-focus sealed tube'
_diffrn_radiation_type MoK\a
_diffrn_radiation_wavelength 0.71073
_diffrn_reflns_av_R_equivalents 0.0791
_diffrn_reflns_av_unetI/netI 0.0578
_diffrn_reflns_Laue_measured_fraction_full 0.999
_diffrn_reflns_Laue_measured_fraction_max 0.999
_diffrn_reflns_limit_h_max 33
_diffrn_reflns_limit_h_min -32
_diffrn_reflns_limit_k_max 18
_diffrn_reflns_limit_k_min -20
_diffrn_reflns_limit_l_max 25
_diffrn_reflns_limit_l_min -23
_diffrn_reflns_number 76689
_diffrn_reflns_point_group_measured_fraction_full 0.999
_diffrn_reflns_point_group_measured_fraction_max 0.999
_diffrn_reflns_theta_full 25.242
_diffrn_reflns_theta_max 25.497
_diffrn_reflns_theta_min 1.393
_exptl_absorpt_coefficient_mu 1.652
_exptl_absorpt_correction_T_max 0.719
_exptl_absorpt_correction_T_min 0.657
_exptl_absorpt_correction_type multi-scan
_exptl_absorpt_process_details sadabs
_exptl_crystal_colour colorless
_exptl_crystal_density_diffrn 1.212
_exptl_crystal_description block
_exptl_crystal_F_000 3856
_exptl_crystal_size_max 0.260
_exptl_crystal_size_mid 0.220
_exptl_crystal_size_min 0.200
_refine_diff_density_max 0.337
_refine_diff_density_min -0.432
_refine_diff_density_rms 0.050
_refine_ls_extinction_method none
_refine_ls_goodness_of_fit_ref 1.024
_refine_ls_hydrogen_treatment constr
_refine_ls_matrix_type full
_refine_ls_number_parameters 664
_refine_ls_number_reflns 9368
_refine_ls_number_restraints 327
_refine_ls_restrained_S_all 1.035
_refine_ls_R_factor_all 0.1222
_refine_ls_R_factor_gt 0.0538
_refine_ls_shift/su_max 0.000
_refine_ls_shift/su_mean 0.000
_refine_ls_structure_factor_coef Fsqd
_refine_ls_weighting_details 'w=1/[\s^2^(Fo^2^)+(0.0645P)^2^+7.3804P] where P=(Fo^2^+2Fc^2^)/3'
_refine_ls_weighting_scheme calc
_refine_ls_wR_factor_gt 0.1255
_refine_ls_wR_factor_ref 0.1546
_reflns_Friedel_coverage 0.000
_reflns_number_gt 5155
_reflns_number_total 9368
_reflns_threshold_expression 'I > 2\s(I)'
_cod_data_source_file c8nj01284a2.cif
_cod_data_source_block 3c
_cod_depositor_comments 'Adding full bibliography for 7057406--7057408.cif.'
_cod_original_cell_volume 10070(2)
_cod_database_code 7057408
_shelx_shelxl_version_number 2016/6
_shelx_space_group_comment
;
The symmetry employed for this shelxl refinement is uniquely defined
by the following loop, which should always be used as a source of
symmetry information in preference to the above space-group names.
They are only intended as comments.
;
_shelx_estimated_absorpt_t_min 0.673
_shelx_estimated_absorpt_t_max 0.734

loop_
_space_group_symop_operation_xyz
'x, y, z'
'-x+1/2, -y+1/2, z+1/2'
'-x, y, -z+1/2'
'x+1/2, -y+1/2, -z'
'-x, -y, -z'
'x-1/2, y-1/2, -z-1/2'
'x, -y, z-1/2'
'-x-1/2, y-1/2, z'

loop_
_atom_site_label
_atom_site_type_symbol
_atom_site_fract_x
_atom_site_fract_y
_atom_site_fract_z
_atom_site_U_iso_or_equiv
_atom_site_adp_type
_atom_site_occupancy
_atom_site_site_symmetry_order
_atom_site_calc_flag
_atom_site_refinement_flags_posn
_atom_site_refinement_flags_adp
_atom_site_refinement_flags_occupancy
_atom_site_disorder_assembly
_atom_site_disorder_group
Br1 Br 0.32438(2) 0.57032(3) 0.13987(2) 0.0841(2) Uani 1 1 d . . . . .
Br2A Br 0.22422(3) 0.53467(4) -0.00527(4) 0.0967(3) Uani 0.92 1 d D U P A 1
C46A C 0.2469(2) 0.6383(3) -0.0248(7) 0.0809(14) Uani 0.92 1 d D U P A 1
H46A H 0.274636 0.649906 0.001386 0.097 Uiso 0.92 1 calc R U P A 1
H46B H 0.257025 0.640059 -0.068830 0.097 Uiso 0.92 1 calc R U P A 1
Br2B Br 0.2170(6) 0.5521(8) -0.0460(7) 0.078(2) Uani 0.04 1 d D U P A 2
C46B C 0.2511(12) 0.646(6) -0.029(18) 0.0794(17) Uani 0.04 1 d D U P A 2
H46C H 0.272597 0.640105 0.007193 0.095 Uiso 0.04 1 calc R U P A 2
H46D H 0.269197 0.663424 -0.065433 0.095 Uiso 0.04 1 calc R U P A 2
Br2C Br 0.2560(7) 0.5457(9) -0.0062(7) 0.082(2) Uani 0.04 1 d D U P A 3
C46C C 0.2567(12) 0.6564(15) -0.006(7) 0.0787(19) Uani 0.04 1 d D U P A 3
H46E H 0.270967 0.673499 0.033286 0.094 Uiso 0.04 1 calc R U P A 3
H46F H 0.277926 0.673246 -0.040206 0.094 Uiso 0.04 1 calc R U P A 3
C1 C 0.12886(16) 0.5339(2) 0.16410(17) 0.0619(11) Uani 1 1 d . . . . .
H1A H 0.159622 0.521790 0.144760 0.074 Uiso 1 1 calc R U . . .
H1B H 0.105052 0.497555 0.148123 0.074 Uiso 1 1 calc R U . . .
C2 C 0.13238(14) 0.5281(2) 0.23574(16) 0.0492(9) Uani 1 1 d . . . . .
C3 C 0.09876(14) 0.4853(2) 0.26859(17) 0.0558(10) Uani 1 1 d . . . . .
H3 H 0.076653 0.455636 0.245953 0.067 Uiso 1 1 calc R U . . .
C4 C 0.09674(13) 0.4849(2) 0.33450(17) 0.0571(11) Uani 1 1 d . . . . .
C5 C 0.12889(14) 0.5329(2) 0.36566(17) 0.0572(10) Uani 1 1 d . . . . .
H5 H 0.127438 0.535078 0.409708 0.069 Uiso 1 1 calc R U . . .
C6 C 0.16318(13) 0.5781(2) 0.33519(16) 0.0496(9) Uani 1 1 d . . . . .
C7 C 0.16596(13) 0.5715(2) 0.26929(16) 0.0485(9) Uani 1 1 d . . . . .
C8 C 0.23973(14) 0.5689(2) 0.21251(19) 0.0604(11) Uani 1 1 d . . . . .
H8A H 0.228153 0.525435 0.187391 0.072 Uiso 1 1 calc R U . . .
H8B H 0.258863 0.548704 0.247309 0.072 Uiso 1 1 calc R U . . .
C9 C 0.26890(15) 0.6226(2) 0.1726(2) 0.0667(12) Uani 1 1 d . . . . .
H9A H 0.278940 0.666946 0.197826 0.080 Uiso 1 1 calc R U . . .
H9B H 0.249468 0.641679 0.137695 0.080 Uiso 1 1 calc R U . . .
C10 C 0.05993(17) 0.4365(3) 0.3714(2) 0.0822(13) Uani 1 1 d . U . . .
C11 C 0.0310(4) 0.4861(7) 0.4154(6) 0.134(3) Uani 0.635(7) 1 d . U P B 1
H11A H 0.012944 0.523409 0.391222 0.202 Uiso 0.635(7) 1 calc R U P B 1
H11B H 0.052103 0.512865 0.444039 0.202 Uiso 0.635(7) 1 calc R U P B 1
H11C H 0.009250 0.453889 0.439146 0.202 Uiso 0.635(7) 1 calc R U P B 1
C12 C 0.0313(4) 0.3825(8) 0.3286(5) 0.123(3) Uani 0.635(7) 1 d . U P B 1
H12A H 0.014897 0.344474 0.353927 0.184 Uiso 0.635(7) 1 calc R U P B 1
H12B H 0.052710 0.356757 0.299672 0.184 Uiso 0.635(7) 1 calc R U P B 1
H12C H 0.008178 0.412320 0.304992 0.184 Uiso 0.635(7) 1 calc R U P B 1
C13 C 0.0898(3) 0.3761(6) 0.4134(4) 0.098(3) Uani 0.635(7) 1 d . U P B 1
H13A H 0.108092 0.403913 0.444668 0.146 Uiso 0.635(7) 1 calc R U P B 1
H13B H 0.111201 0.347165 0.386568 0.146 Uiso 0.635(7) 1 calc R U P B 1
H13C H 0.068042 0.341012 0.434160 0.146 Uiso 0.635(7) 1 calc R U P B 1
C11' C 0.0088(5) 0.4711(11) 0.3536(8) 0.106(4) Uani 0.365(7) 1 d . U P B 2
H11D H -0.015890 0.441540 0.374473 0.159 Uiso 0.365(7) 1 calc R U P B 2
H11E H 0.004229 0.468380 0.308522 0.159 Uiso 0.365(7) 1 calc R U P B 2
H11F H 0.007014 0.524414 0.367109 0.159 Uiso 0.365(7) 1 calc R U P B 2
C12' C 0.0616(7) 0.3548(11) 0.3498(10) 0.115(4) Uani 0.365(7) 1 d . U P B 2
H12D H 0.092015 0.332358 0.361180 0.173 Uiso 0.365(7) 1 calc R U P B 2
H12E H 0.057777 0.353074 0.304549 0.173 Uiso 0.365(7) 1 calc R U P B 2
H12F H 0.036140 0.325986 0.369590 0.173 Uiso 0.365(7) 1 calc R U P B 2
C13' C 0.0639(6) 0.4426(13) 0.4418(7) 0.108(4) Uani 0.365(7) 1 d . U P B 2
H13D H 0.037771 0.414851 0.461207 0.162 Uiso 0.365(7) 1 calc R U P B 2
H13E H 0.062515 0.496359 0.454072 0.162 Uiso 0.365(7) 1 calc R U P B 2
H13F H 0.093864 0.420550 0.455404 0.162 Uiso 0.365(7) 1 calc R U P B 2
C14 C 0.19129(14) 0.6357(2) 0.37623(17) 0.0585(11) Uani 1 1 d . . . . .
H14A H 0.170853 0.680668 0.383054 0.070 Uiso 1 1 calc R U . . .
H14B H 0.196210 0.611504 0.417309 0.070 Uiso 1 1 calc R U . . .
C15 C 0.23970(14) 0.6653(2) 0.35354(15) 0.0508(10) Uani 1 1 d . . . . .
C16 C 0.24567(14) 0.7396(2) 0.32854(15) 0.0467(9) Uani 1 1 d . . . . .
C17 C 0.29026(14) 0.7645(2) 0.30748(16) 0.0491(9) Uani 1 1 d . . . . .
C18 C 0.32920(14) 0.7145(3) 0.31504(18) 0.0571(10) Uani 1 1 d . . . . .
H18 H 0.359259 0.730942 0.301066 0.068 Uiso 1 1 calc R U . . .
C19 C 0.32533(16) 0.6417(3) 0.34234(18) 0.0607(11) Uani 1 1 d . . . . .
C20 C 0.27949(16) 0.6189(2) 0.36015(18) 0.0602(11) Uani 1 1 d . . . . .
H20 H 0.275506 0.569560 0.377485 0.072 Uiso 1 1 calc R U . . .
C21 C 0.36954(18) 0.5900(3) 0.3536(2) 0.0846(14) Uani 1 1 d . U . . .
C22 C 0.3911(8) 0.5632(15) 0.3001(9) 0.119(8) Uani 0.384(14) 1 d . U P C 1
H22A H 0.367132 0.553718 0.268245 0.179 Uiso 0.384(14) 1 calc R U P C 1
H22B H 0.407807 0.515697 0.309377 0.179 Uiso 0.384(14) 1 calc R U P C 1
H22C H 0.413521 0.601359 0.284917 0.179 Uiso 0.384(14) 1 calc R U P C 1
C23 C 0.4069(7) 0.6401(12) 0.3977(10) 0.113(6) Uani 0.384(14) 1 d . U P C 1
H23A H 0.432477 0.606876 0.411809 0.169 Uiso 0.384(14) 1 calc R U P C 1
H23B H 0.390040 0.660526 0.433817 0.169 Uiso 0.384(14) 1 calc R U P C 1
H23C H 0.419945 0.682250 0.373298 0.169 Uiso 0.384(14) 1 calc R U P C 1
C24 C 0.3564(6) 0.5177(10) 0.3994(9) 0.105(6) Uani 0.384(14) 1 d . U P C 1
H24A H 0.335781 0.482126 0.377102 0.157 Uiso 0.384(14) 1 calc R U P C 1
H24B H 0.340174 0.536561 0.436514 0.157 Uiso 0.384(14) 1 calc R U P C 1
H24C H 0.385376 0.491363 0.411658 0.157 Uiso 0.384(14) 1 calc R U P C 1
C22' C 0.4119(5) 0.6155(9) 0.3078(8) 0.139(6) Uani 0.616(14) 1 d . U P C 2
H22D H 0.425391 0.663713 0.322357 0.209 Uiso 0.616(14) 1 calc R U P C 2
H22E H 0.399674 0.622038 0.265548 0.209 Uiso 0.616(14) 1 calc R U P C 2
H22F H 0.436416 0.576063 0.307712 0.209 Uiso 0.616(14) 1 calc R U P C 2
C23' C 0.3824(6) 0.5893(12) 0.4178(6) 0.171(10) Uani 0.616(14) 1 d . U P C 2
H23D H 0.394564 0.639511 0.429661 0.257 Uiso 0.616(14) 1 calc R U P C 2
H23E H 0.406730 0.550627 0.424799 0.257 Uiso 0.616(14) 1 calc R U P C 2
H23F H 0.354628 0.577266 0.443112 0.257 Uiso 0.616(14) 1 calc R U P C 2
C24' C 0.3608(4) 0.5062(7) 0.3261(7) 0.132(6) Uani 0.616(14) 1 d . U P C 2
H24D H 0.387564 0.473393 0.336706 0.199 Uiso 0.616(14) 1 calc R U P C 2
H24E H 0.357591 0.509156 0.280859 0.199 Uiso 0.616(14) 1 calc R U P C 2
H24F H 0.331923 0.484957 0.344080 0.199 Uiso 0.616(14) 1 calc R U P C 2
C25 C 0.29645(15) 0.8430(2) 0.27513(17) 0.0553(10) Uani 1 1 d . . . . .
H25A H 0.270590 0.877364 0.288172 0.066 Uiso 1 1 calc R U . . .
H25B H 0.326563 0.866143 0.288703 0.066 Uiso 1 1 calc R U . . .
C26 C 0.17085(14) 0.7933(3) 0.28488(17) 0.0593(11) Uani 1 1 d . . . . .
H26A H 0.150415 0.838097 0.292318 0.071 Uiso 1 1 calc R U . . .
H26B H 0.151458 0.747167 0.291988 0.071 Uiso 1 1 calc R U . . .
C27 C 0.18579(13) 0.7941(2) 0.21725(17) 0.0547(10) Uani 1 1 d . . . . .
H27A H 0.205816 0.749000 0.208960 0.066 Uiso 1 1 calc R U . . .
H27B H 0.157413 0.790024 0.190681 0.066 Uiso 1 1 calc R U . . .
C28 C 0.29631(14) 0.8360(2) 0.20322(16) 0.0483(9) Uani 1 1 d . . . . .
C29 C 0.25455(13) 0.8478(2) 0.16790(17) 0.0468(9) Uani 1 1 d . . . . .
C30 C 0.25508(13) 0.8451(2) 0.10152(16) 0.0479(9) Uani 1 1 d . . . . .
C31 C 0.29797(14) 0.8259(2) 0.07216(18) 0.0534(10) Uani 1 1 d . . . . .
H31 H 0.298627 0.824034 0.028067 0.064 Uiso 1 1 calc R U . . .
C32 C 0.34018(14) 0.8092(2) 0.10491(19) 0.0566(10) Uani 1 1 d . . . . .
C33 C 0.33833(14) 0.8170(2) 0.17078(18) 0.0570(11) Uani 1 1 d . . . . .
H33 H 0.366350 0.809135 0.194003 0.068 Uiso 1 1 calc R U . . .
C34 C 0.38622(14) 0.7874(3) 0.0695(2) 0.0697(12) Uani 1 1 d . . . . .
C35 C 0.37615(17) 0.7259(3) 0.0181(2) 0.0884(15) Uani 1 1 d . . . . .
H35A H 0.362688 0.680269 0.037422 0.133 Uiso 1 1 calc R U . . .
H35B H 0.405644 0.712553 -0.002923 0.133 Uiso 1 1 calc R U . . .
H35C H 0.353824 0.746584 -0.012307 0.133 Uiso 1 1 calc R U . . .
C36 C 0.40592(19) 0.8598(3) 0.0366(3) 0.1062(19) Uani 1 1 d . . . . .
H36A H 0.381781 0.881004 0.009021 0.159 Uiso 1 1 calc R U . . .
H36B H 0.433808 0.846083 0.012195 0.159 Uiso 1 1 calc R U . . .
H36C H 0.414580 0.897861 0.067940 0.159 Uiso 1 1 calc R U . . .
C37 C 0.42454(17) 0.7542(4) 0.1141(3) 0.110(2) Uani 1 1 d . . . . .
H37A H 0.433288 0.792818 0.144881 0.165 Uiso 1 1 calc R U . . .
H37B H 0.452408 0.739655 0.089945 0.165 Uiso 1 1 calc R U . . .
H37C H 0.411932 0.709192 0.135378 0.165 Uiso 1 1 calc R U . . .
C38 C 0.21257(13) 0.8698(2) 0.06152(18) 0.0539(10) Uani 1 1 d . . . . .
H38A H 0.207392 0.924850 0.068965 0.065 Uiso 1 1 calc R U . . .
H38B H 0.221851 0.864184 0.017383 0.065 Uiso 1 1 calc R U . . .
C39 C 0.16500(13) 0.8296(2) 0.06972(16) 0.0487(9) Uani 1 1 d . . . . .
C40 C 0.12437(15) 0.8733(3) 0.08300(17) 0.0600(11) Uani 1 1 d . . . . .
H40 H 0.127652 0.927090 0.085110 0.072 Uiso 1 1 calc R U . . .
C41 C 0.07976(16) 0.8423(3) 0.09319(19) 0.0663(12) Uani 1 1 d . . . . .
C42 C 0.07617(15) 0.7619(3) 0.09115(18) 0.0675(12) Uani 1 1 d . . . . .
H42 H 0.046487 0.738975 0.099050 0.081 Uiso 1 1 calc R U . . .
C43 C 0.11522(15) 0.7145(2) 0.07775(16) 0.0534(10) Uani 1 1 d . . . . .
C44 C 0.15905(14) 0.7495(2) 0.06517(15) 0.0480(9) Uani 1 1 d . . . . .
C45 C 0.20971(18) 0.6983(3) -0.01419(19) 0.0755(11) Uani 1 1 d D U . . .
H45A H 0.221307 0.748418 -0.028936 0.091 Uiso 1 1 calc R U . A 1
H45B H 0.180933 0.685366 -0.037958 0.091 Uiso 1 1 calc R U . A 1
C47 C 0.03645(18) 0.8938(4) 0.1085(3) 0.0984(16) Uani 1 1 d . U . . .
C48 C 0.0310(6) 0.9531(12) 0.0612(9) 0.140(4) Uani 0.474(9) 1 d . U P D 1
H48A H 0.060816 0.980679 0.056423 0.209 Uiso 0.474(9) 1 calc R U P D 1
H48B H 0.006279 0.988769 0.074074 0.209 Uiso 0.474(9) 1 calc R U P D 1
H48C H 0.022302 0.929590 0.021556 0.209 Uiso 0.474(9) 1 calc R U P D 1
C49 C -0.0101(4) 0.8420(9) 0.1241(9) 0.132(4) Uani 0.474(9) 1 d . U P D 1
H49A H -0.015076 0.805086 0.090483 0.198 Uiso 0.474(9) 1 calc R U P D 1
H49B H -0.037743 0.875067 0.127674 0.198 Uiso 0.474(9) 1 calc R U P D 1
H49C H -0.005217 0.814705 0.163301 0.198 Uiso 0.474(9) 1 calc R U P D 1
C50 C 0.0492(6) 0.9343(10) 0.1763(8) 0.125(4) Uani 0.474(9) 1 d . U P D 1
H50A H 0.052940 0.894789 0.208104 0.187 Uiso 0.474(9) 1 calc R U P D 1
H50B H 0.023595 0.968807 0.188305 0.187 Uiso 0.474(9) 1 calc R U P D 1
H50C H 0.078576 0.963299 0.172483 0.187 Uiso 0.474(9) 1 calc R U P D 1
C48' C 0.0489(5) 0.9858(8) 0.0925(8) 0.124(4) Uani 0.526(9) 1 d . U P D 2
H48D H 0.062641 1.010062 0.129366 0.186 Uiso 0.526(9) 1 calc R U P D 2
H48E H 0.019897 1.012547 0.080907 0.186 Uiso 0.526(9) 1 calc R U P D 2
H48F H 0.071413 0.988300 0.058061 0.186 Uiso 0.526(9) 1 calc R U P D 2
C49' C -0.0036(4) 0.8746(9) 0.0581(8) 0.135(4) Uani 0.526(9) 1 d . U P D 2
H49D H -0.015763 0.823058 0.065377 0.203 Uiso 0.526(9) 1 calc R U P D 2
H49E H 0.009830 0.877546 0.016190 0.203 Uiso 0.526(9) 1 calc R U P D 2
H49F H -0.029418 0.911470 0.061867 0.203 Uiso 0.526(9) 1 calc R U P D 2
C50' C 0.0239(6) 0.8912(11) 0.1732(7) 0.138(4) Uani 0.526(9) 1 d . U P D 2
H50D H 0.052334 0.896849 0.198623 0.207 Uiso 0.526(9) 1 calc R U P D 2
H50E H 0.008919 0.842128 0.182463 0.207 Uiso 0.526(9) 1 calc R U P D 2
H50F H 0.001927 0.932657 0.182591 0.207 Uiso 0.526(9) 1 calc R U P D 2
C51 C 0.11106(16) 0.6279(2) 0.08404(17) 0.0633(11) Uani 1 1 d . . . . .
H51A H 0.080262 0.610217 0.067960 0.076 Uiso 1 1 calc R U . . .
H51B H 0.136424 0.602308 0.060348 0.076 Uiso 1 1 calc R U . . .
O1 O 0.20041(9) 0.61353(14) 0.23607(11) 0.0516(6) Uani 1 1 d . . . . .
O2 O 0.20881(9) 0.79416(15) 0.33128(11) 0.0550(7) Uani 1 1 d . . . . .
O3 O 0.21204(9) 0.86372(14) 0.20012(11) 0.0543(7) Uani 1 1 d . . . . .
O4 O 0.19870(9) 0.70262(14) 0.05172(10) 0.0524(6) Uani 1 1 d . . . . .
O5 O 0.11527(11) 0.61103(17) 0.14983(11) 0.0719(8) Uani 1 1 d . . . . .

loop_
_atom_site_aniso_label
_atom_site_aniso_U_11
_atom_site_aniso_U_22
_atom_site_aniso_U_33
_atom_site_aniso_U_23
_atom_site_aniso_U_13
_atom_site_aniso_U_12
Br1 0.0867(4) 0.0817(4) 0.0840(4) -0.0130(3) 0.0265(3) -0.0009(3)
Br2A 0.1256(6) 0.0583(4) 0.1060(6) -0.0180(4) -0.0199(5) 0.0206(4)
C46A 0.111(3) 0.069(2) 0.062(3) -0.004(2) 0.013(2) 0.019(2)
Br2B 0.115(5) 0.064(4) 0.054(4) 0.002(4) -0.010(5) 0.018(4)
C46B 0.111(3) 0.065(3) 0.062(3) -0.001(3) 0.007(3) 0.019(3)
Br2C 0.108(5) 0.064(4) 0.074(4) -0.003(4) -0.005(5) 0.019(4)
C46C 0.110(4) 0.066(3) 0.060(4) 0.000(3) 0.010(3) 0.019(3)
C1 0.086(3) 0.060(3) 0.040(2) 0.000(2) -0.002(2) -0.011(2)
C2 0.062(2) 0.051(2) 0.0340(19) 0.0001(17) -0.0029(18) -0.002(2)
C3 0.059(2) 0.068(3) 0.040(2) 0.0034(19) -0.0100(19) -0.009(2)
C4 0.050(2) 0.079(3) 0.042(2) 0.010(2) -0.0057(19) -0.010(2)
C5 0.061(3) 0.080(3) 0.0305(19) 0.008(2) -0.0023(18) -0.008(2)
C6 0.053(2) 0.061(3) 0.0350(19) 0.0048(18) -0.0008(17) -0.006(2)
C7 0.062(2) 0.050(2) 0.0336(19) 0.0050(17) 0.0045(18) -0.004(2)
C8 0.068(3) 0.058(3) 0.055(2) -0.003(2) 0.013(2) -0.007(2)
C9 0.075(3) 0.063(3) 0.062(3) 0.001(2) 0.013(2) -0.001(2)
C10 0.067(3) 0.120(4) 0.060(3) 0.012(3) 0.002(2) -0.039(3)
C11 0.101(7) 0.161(8) 0.141(8) 0.010(6) 0.060(6) -0.024(5)
C12 0.111(7) 0.171(8) 0.086(5) 0.035(5) -0.017(5) -0.089(6)
C13 0.108(6) 0.118(6) 0.066(5) 0.034(5) 0.000(4) -0.041(5)
C11' 0.054(6) 0.161(9) 0.105(8) 0.041(8) 0.017(6) -0.025(6)
C12' 0.107(10) 0.124(7) 0.115(9) 0.017(7) 0.040(8) -0.037(8)
C13' 0.102(9) 0.161(10) 0.061(6) 0.037(6) 0.004(6) -0.057(8)
C14 0.074(3) 0.070(3) 0.0312(19) 0.0034(19) 0.0023(18) -0.015(2)
C15 0.063(3) 0.063(3) 0.0268(18) 0.0000(18) -0.0088(17) -0.009(2)
C16 0.056(2) 0.054(2) 0.0305(18) -0.0052(17) -0.0077(17) -0.004(2)
C17 0.059(3) 0.056(2) 0.0328(19) -0.0055(17) -0.0092(18) -0.007(2)
C18 0.052(2) 0.073(3) 0.045(2) -0.003(2) -0.0033(18) -0.009(2)
C19 0.073(3) 0.067(3) 0.042(2) 0.000(2) -0.012(2) 0.004(2)
C20 0.075(3) 0.059(3) 0.047(2) 0.006(2) -0.008(2) -0.005(2)
C21 0.083(3) 0.100(4) 0.071(3) 0.004(3) -0.012(2) 0.025(3)
C22 0.12(2) 0.16(2) 0.081(9) 0.007(9) 0.003(8) 0.041(15)
C23 0.083(13) 0.145(16) 0.110(14) 0.013(10) -0.044(10) 0.018(9)
C24 0.110(12) 0.102(11) 0.103(15) 0.030(10) -0.013(9) 0.043(8)
C22' 0.086(9) 0.145(12) 0.186(13) 0.023(10) 0.026(8) 0.041(7)
C23' 0.176(18) 0.26(3) 0.079(6) -0.038(9) -0.054(7) 0.131(17)
C24' 0.124(9) 0.096(7) 0.177(15) -0.024(8) -0.019(8) 0.036(6)
C25 0.064(3) 0.058(3) 0.044(2) -0.0026(19) -0.0048(19) -0.015(2)
C26 0.059(2) 0.072(3) 0.047(2) 0.003(2) -0.0026(19) 0.001(2)
C27 0.055(2) 0.065(3) 0.044(2) 0.0022(19) 0.0005(18) -0.005(2)
C28 0.057(2) 0.048(2) 0.040(2) 0.0026(17) -0.0036(19) -0.0125(19)
C29 0.056(2) 0.040(2) 0.045(2) 0.0028(17) 0.0044(19) -0.0027(18)
C30 0.062(2) 0.041(2) 0.041(2) 0.0044(16) 0.0019(19) -0.0068(18)
C31 0.062(3) 0.056(2) 0.043(2) 0.0022(18) 0.001(2) -0.010(2)
C32 0.054(3) 0.059(3) 0.057(3) 0.003(2) 0.008(2) -0.010(2)
C33 0.054(3) 0.064(3) 0.052(2) 0.010(2) -0.006(2) -0.016(2)
C34 0.051(3) 0.090(3) 0.068(3) 0.002(3) 0.010(2) -0.008(2)
C35 0.070(3) 0.106(4) 0.089(4) -0.015(3) 0.020(3) 0.005(3)
C36 0.093(4) 0.114(5) 0.111(4) 0.005(4) 0.039(3) -0.034(3)
C37 0.057(3) 0.172(6) 0.100(4) 0.002(4) 0.003(3) 0.016(3)
C38 0.068(3) 0.050(2) 0.044(2) 0.0056(18) -0.0040(19) 0.006(2)
C39 0.054(2) 0.058(3) 0.0340(19) 0.0036(18) -0.0069(17) 0.004(2)
C40 0.066(3) 0.069(3) 0.045(2) 0.000(2) -0.009(2) 0.015(2)
C41 0.062(3) 0.085(4) 0.051(3) -0.004(2) -0.008(2) 0.016(3)
C42 0.054(3) 0.104(4) 0.044(2) 0.001(2) -0.0098(19) -0.008(3)
C43 0.063(3) 0.068(3) 0.0289(19) 0.0007(18) -0.0095(18) -0.004(2)
C44 0.057(3) 0.059(3) 0.0281(18) 0.0047(17) -0.0054(16) 0.008(2)
C45 0.110(3) 0.065(2) 0.052(2) 0.0058(19) 0.012(2) 0.019(2)
C47 0.070(3) 0.128(4) 0.097(3) 0.007(3) 0.005(3) 0.038(3)
C48 0.108(9) 0.163(10) 0.148(9) 0.033(8) 0.003(8) 0.078(8)
C49 0.057(6) 0.174(9) 0.166(10) -0.009(8) 0.011(6) 0.035(5)
C50 0.105(9) 0.148(10) 0.121(7) -0.031(7) 0.028(7) 0.034(7)
C48' 0.105(8) 0.115(7) 0.152(9) -0.013(7) 0.003(7) 0.049(6)
C49' 0.071(6) 0.161(9) 0.174(8) -0.010(8) -0.035(6) 0.048(6)
C50' 0.113(9) 0.180(11) 0.122(6) -0.004(7) 0.038(7) 0.058(8)
C51 0.082(3) 0.077(3) 0.031(2) 0.005(2) -0.0084(19) -0.021(2)
O1 0.0664(17) 0.0497(15) 0.0388(14) 0.0012(12) 0.0093(13) -0.0058(13)
O2 0.0637(17) 0.0617(17) 0.0396(14) -0.0049(12) -0.0029(13) -0.0024(15)
O3 0.0653(17) 0.0491(16) 0.0485(15) 0.0001(12) 0.0039(13) 0.0062(13)
O4 0.0688(17) 0.0534(16) 0.0350(13) 0.0001(12) 0.0008(12) 0.0044(14)
O5 0.111(2) 0.074(2) 0.0300(14) 0.0028(13) -0.0028(14) 0.0022(17)

loop_
_atom_type_symbol
_atom_type_description
_atom_type_scat_dispersion_real
_atom_type_scat_dispersion_imag
_atom_type_scat_source
C C 0.0033 0.0016 'International Tables Vol C Tables 4.2.6.8 and 6.1.1.4'
H H 0.0000 0.0000 'International Tables Vol C Tables 4.2.6.8 and 6.1.1.4'
O O 0.0106 0.0060 'International Tables Vol C Tables 4.2.6.8 and 6.1.1.4'
Br Br -0.2901 2.4595 'International Tables Vol C Tables 4.2.6.8 and 6.1.1.4'

loop_
_geom_angle_atom_site_label_1
_geom_angle_atom_site_label_2
_geom_angle_atom_site_label_3
_geom_angle
C45 C46A Br2A 112.5(5)
C45 C46A H46A 109.1
Br2A C46A H46A 109.1
C45 C46A H46B 109.1
Br2A C46A H46B 109.1
H46A C46A H46B 107.8
C45 C46B Br2B 99.6(14)
C45 C46B H46C 111.9
Br2B C46B H46C 111.9
C45 C46B H46D 111.9
Br2B C46B H46D 111.9
H46C C46B H46D 109.6
C45 C46C Br2C 118.1(19)
C45 C46C H46E 107.8
Br2C C46C H46E 107.8
C45 C46C H46F 107.8
Br2C C46C H46F 107.8
H46E C46C H46F 107.1
O5 C1 C2 106.9(3)
O5 C1 H1A 110.3
C2 C1 H1A 110.3
O5 C1 H1B 110.3
C2 C1 H1B 110.3
H1A C1 H1B 108.6
C3 C2 C7 119.2(3)
C3 C2 C1 119.5(3)
C7 C2 C1 121.0(3)
C2 C3 C4 122.2(4)
C2 C3 H3 118.9
C4 C3 H3 118.9
C5 C4 C3 116.5(4)
C5 C4 C10 121.0(3)
C3 C4 C10 122.5(4)
C4 C5 C6 124.0(3)
C4 C5 H5 118.0
C6 C5 H5 118.0
C5 C6 C7 116.9(3)
C5 C6 C14 116.9(3)
C7 C6 C14 126.0(3)
C2 C7 O1 119.1(3)
C2 C7 C6 120.9(3)
O1 C7 C6 119.8(3)
O1 C8 C9 106.3(3)
O1 C8 H8A 110.5
C9 C8 H8A 110.5
O1 C8 H8B 110.5
C9 C8 H8B 110.5
H8A C8 H8B 108.7
C8 C9 Br1 110.6(3)
C8 C9 H9A 109.5
Br1 C9 H9A 109.5
C8 C9 H9B 109.5
Br1 C9 H9B 109.5
H9A C9 H9B 108.1
C12' C10 C13' 111.8(12)
C11 C10 C12 115.7(8)
C12' C10 C4 109.8(7)
C13' C10 C4 114.7(7)
C11 C10 C4 111.4(6)
C12 C10 C4 112.3(5)
C12' C10 C11' 108.2(11)
C13' C10 C11' 105.9(11)
C4 C10 C11' 106.0(6)
C11 C10 C13 107.9(7)
C12 C10 C13 101.9(7)
C4 C10 C13 106.7(4)
C10 C11 H11A 109.5
C10 C11 H11B 109.5
H11A C11 H11B 109.5
C10 C11 H11C 109.5
H11A C11 H11C 109.5
H11B C11 H11C 109.5
C10 C12 H12A 109.5
C10 C12 H12B 109.5
H12A C12 H12B 109.5
C10 C12 H12C 109.5
H12A C12 H12C 109.5
H12B C12 H12C 109.5
C10 C13 H13A 109.5
C10 C13 H13B 109.5
H13A C13 H13B 109.5
C10 C13 H13C 109.5
H13A C13 H13C 109.5
H13B C13 H13C 109.5
C10 C11' H11D 109.5
C10 C11' H11E 109.5
H11D C11' H11E 109.5
C10 C11' H11F 109.5
H11D C11' H11F 109.5
H11E C11' H11F 109.5
C10 C12' H12D 109.5
C10 C12' H12E 109.5
H12D C12' H12E 109.5
C10 C12' H12F 109.5
H12D C12' H12F 109.5
H12E C12' H12F 109.5
C10 C13' H13D 109.5
C10 C13' H13E 109.5
H13D C13' H13E 109.5
C10 C13' H13F 109.5
H13D C13' H13F 109.5
H13E C13' H13F 109.5
C15 C14 C6 119.5(3)
C15 C14 H14A 107.4
C6 C14 H14A 107.4
C15 C14 H14B 107.4
C6 C14 H14B 107.4
H14A C14 H14B 107.0
C20 C15 C16 118.4(4)
C20 C15 C14 119.3(4)
C16 C15 C14 122.2(4)
C17 C16 O2 117.8(3)
C17 C16 C15 120.7(4)
O2 C16 C15 121.0(3)
C16 C17 C18 118.1(4)
C16 C17 C25 121.2(4)
C18 C17 C25 120.7(3)
C19 C18 C17 123.1(4)
C19 C18 H18 118.5
C17 C18 H18 118.5
C18 C19 C20 116.2(4)
C18 C19 C21 121.8(4)
C20 C19 C21 122.1(4)
C15 C20 C19 123.4(4)
C15 C20 H20 118.3
C19 C20 H20 118.3
C22 C21 C19 114.9(10)
C23' C21 C19 111.0(7)
C23' C21 C24' 112.9(10)
C19 C21 C24' 110.5(5)
C23' C21 C22' 113.7(11)
C19 C21 C22' 109.9(7)
C24' C21 C22' 98.2(8)
C22 C21 C24 109.6(13)
C19 C21 C24 110.9(7)
C22 C21 C23 111.7(13)
C19 C21 C23 106.9(9)
C24 C21 C23 102.1(10)
C21 C22 H22A 109.5
C21 C22 H22B 109.5
H22A C22 H22B 109.5
C21 C22 H22C 109.5
H22A C22 H22C 109.5
H22B C22 H22C 109.5
C21 C23 H23A 109.5
C21 C23 H23B 109.5
H23A C23 H23B 109.5
C21 C23 H23C 109.5
H23A C23 H23C 109.5
H23B C23 H23C 109.5
C21 C24 H24A 109.5
C21 C24 H24B 109.5
H24A C24 H24B 109.5
C21 C24 H24C 109.5
H24A C24 H24C 109.5
H24B C24 H24C 109.5
C21 C22' H22D 109.5
C21 C22' H22E 109.5
H22D C22' H22E 109.5
C21 C22' H22F 109.5
H22D C22' H22F 109.5
H22E C22' H22F 109.5
C21 C23' H23D 109.5
C21 C23' H23E 109.5
H23D C23' H23E 109.5
C21 C23' H23F 109.5
H23D C23' H23F 109.5
H23E C23' H23F 109.5
C21 C24' H24D 109.5
C21 C24' H24E 109.5
H24D C24' H24E 109.5
C21 C24' H24F 109.5
H24D C24' H24F 109.5
H24E C24' H24F 109.5
C28 C25 C17 112.1(3)
C28 C25 H25A 109.2
C17 C25 H25A 109.2
C28 C25 H25B 109.2
C17 C25 H25B 109.2
H25A C25 H25B 107.9
O2 C26 C27 116.6(3)
O2 C26 H26A 108.2
C27 C26 H26A 108.2
O2 C26 H26B 108.2
C27 C26 H26B 108.2
H26A C26 H26B 107.3
O3 C27 C26 112.8(3)
O3 C27 H27A 109.0
C26 C27 H27A 109.0
O3 C27 H27B 109.0
C26 C27 H27B 109.0
H27A C27 H27B 107.8
C33 C28 C29 118.1(3)
C33 C28 C25 120.4(3)
C29 C28 C25 121.5(3)
O3 C29 C28 118.4(3)
O3 C29 C30 120.2(3)
C28 C29 C30 121.4(3)
C31 C30 C29 117.6(3)
C31 C30 C38 119.4(3)
C29 C30 C38 122.7(3)
C30 C31 C32 123.7(3)
C30 C31 H31 118.2
C32 C31 H31 118.2
C31 C32 C33 116.3(4)
C31 C32 C34 121.0(4)
C33 C32 C34 122.7(4)
C28 C33 C32 122.8(4)
C28 C33 H33 118.6
C32 C33 H33 118.6
C36 C34 C32 108.8(4)
C36 C34 C37 109.5(4)
C32 C34 C37 112.0(4)
C36 C34 C35 107.8(4)
C32 C34 C35 111.1(3)
C37 C34 C35 107.6(4)
C34 C35 H35A 109.5
C34 C35 H35B 109.5
H35A C35 H35B 109.5
C34 C35 H35C 109.5
H35A C35 H35C 109.5
H35B C35 H35C 109.5
C34 C36 H36A 109.5
C34 C36 H36B 109.5
H36A C36 H36B 109.5
C34 C36 H36C 109.5
H36A C36 H36C 109.5
H36B C36 H36C 109.5
C34 C37 H37A 109.5
C34 C37 H37B 109.5
H37A C37 H37B 109.5
C34 C37 H37C 109.5
H37A C37 H37C 109.5
H37B C37 H37C 109.5
C39 C38 C30 119.7(3)
C39 C38 H38A 107.4
C30 C38 H38A 107.4
C39 C38 H38B 107.4
C30 C38 H38B 107.4
H38A C38 H38B 106.9
C40 C39 C44 117.0(4)
C40 C39 C38 119.5(4)
C44 C39 C38 123.5(4)
C41 C40 C39 124.1(4)
C41 C40 H40 117.9
C39 C40 H40 117.9
C40 C41 C42 116.6(4)
C40 C41 C47 121.5(5)
C42 C41 C47 121.8(5)
C41 C42 C43 122.4(4)
C41 C42 H42 118.8
C43 C42 H42 118.8
C44 C43 C42 118.2(4)
C44 C43 C51 121.1(4)
C42 C43 C51 120.4(4)
C43 C44 C39 121.5(4)
C43 C44 O4 118.9(4)
C39 C44 O4 119.5(3)
O4 C45 C46A 109.5(7)
O4 C45 C46C 96(6)
O4 C45 C46B 113(10)
O4 C45 H45A 109.8
C46A C45 H45A 109.8
O4 C45 H45B 109.8
C46A C45 H45B 109.8
H45A C45 H45B 108.2
C50' C47 C41 112.4(7)
C48 C47 C41 110.3(8)
C50' C47 C49' 118.1(10)
C41 C47 C49' 107.0(6)
C48 C47 C49 116.8(10)
C41 C47 C49 110.9(6)
C48 C47 C50 109.2(11)
C41 C47 C50 105.2(6)
C49 C47 C50 103.5(9)
C50' C47 C48' 106.3(10)
C41 C47 C48' 110.2(6)
C49' C47 C48' 102.2(8)
C47 C48 H48A 109.5
C47 C48 H48B 109.5
H48A C48 H48B 109.5
C47 C48 H48C 109.5
H48A C48 H48C 109.5
H48B C48 H48C 109.5
C47 C49 H49A 109.5
C47 C49 H49B 109.5
H49A C49 H49B 109.5
C47 C49 H49C 109.5
H49A C49 H49C 109.5
H49B C49 H49C 109.5
C47 C50 H50A 109.5
C47 C50 H50B 109.5
H50A C50 H50B 109.5
C47 C50 H50C 109.5
H50A C50 H50C 109.5
H50B C50 H50C 109.5
C47 C48' H48D 109.5
C47 C48' H48E 109.5
H48D C48' H48E 109.5
C47 C48' H48F 109.5
H48D C48' H48F 109.5
H48E C48' H48F 109.5
C47 C49' H49D 109.5
C47 C49' H49E 109.5
H49D C49' H49E 109.5
C47 C49' H49F 109.5
H49D C49' H49F 109.5
H49E C49' H49F 109.5
C47 C50' H50D 109.5
C47 C50' H50E 109.5
H50D C50' H50E 109.5
C47 C50' H50F 109.5
H50D C50' H50F 109.5
H50E C50' H50F 109.5
O5 C51 C43 106.4(3)
O5 C51 H51A 110.4
C43 C51 H51A 110.4
O5 C51 H51B 110.4
C43 C51 H51B 110.4
H51A C51 H51B 108.6
C7 O1 C8 115.1(3)
C16 O2 C26 120.4(3)
C29 O3 C27 112.8(3)
C44 O4 C45 113.4(3)
C1 O5 C51 115.0(3)

loop_
_geom_bond_atom_site_label_1
_geom_bond_atom_site_label_2
_geom_bond_distance
Br1 C9 1.914(4)
Br2A C46A 1.933(8)
C46A C45 1.477(6)
C46A H46A 0.9700
C46A H46B 0.9700
Br2B C46B 1.90(2)
C46B C45 1.50(2)
C46B H46C 0.9700
C46B H46D 0.9700
Br2C C46C 1.90(2)
C46C C45 1.50(2)
C46C H46E 0.9700
C46C H46F 0.9700
C1 O5 1.411(5)
C1 C2 1.516(5)
C1 H1A 0.9700
C1 H1B 0.9700
C2 C3 1.376(5)
C2 C7 1.389(5)
C3 C4 1.390(5)
C3 H3 0.9300
C4 C5 1.382(5)
C4 C10 1.532(6)
C5 C6 1.387(5)
C5 H5 0.9300
C6 C7 1.396(5)
C6 C14 1.529(5)
C7 O1 1.389(4)
C8 O1 1.425(4)
C8 C9 1.489(5)
C8 H8A 0.9700
C8 H8B 0.9700
C9 H9A 0.9700
C9 H9B 0.9700
C10 C12' 1.476(19)
C10 C13' 1.491(15)
C10 C11 1.495(11)
C10 C12 1.519(11)
C10 C11' 1.587(15)
C10 C13 1.596(10)
C11 H11A 0.9600
C11 H11B 0.9600
C11 H11C 0.9600
C12 H12A 0.9600
C12 H12B 0.9600
C12 H12C 0.9600
C13 H13A 0.9600
C13 H13B 0.9600
C13 H13C 0.9600
C11' H11D 0.9600
C11' H11E 0.9600
C11' H11F 0.9600
C12' H12D 0.9600
C12' H12E 0.9600
C12' H12F 0.9600
C13' H13D 0.9600
C13' H13E 0.9600
C13' H13F 0.9600
C14 C15 1.516(5)
C14 H14A 0.9700
C14 H14B 0.9700
C15 C20 1.370(5)
C15 C16 1.392(5)
C16 C17 1.384(5)
C16 O2 1.390(4)
C17 C18 1.391(5)
C17 C25 1.522(5)
C18 C19 1.381(6)
C18 H18 0.9300
C19 C20 1.386(6)
C19 C21 1.536(6)
C20 H20 0.9300
C21 C22 1.357(18)
C21 C23' 1.399(12)
C21 C24' 1.570(12)
C21 C22' 1.586(13)
C21 C24 1.614(15)
C21 C23 1.637(18)
C22 H22A 0.9600
C22 H22B 0.9600
C22 H22C 0.9600
C23 H23A 0.9600
C23 H23B 0.9600
C23 H23C 0.9600
C24 H24A 0.9600
C24 H24B 0.9600
C24 H24C 0.9600
C22' H22D 0.9600
C22' H22E 0.9600
C22' H22F 0.9600
C23' H23D 0.9600
C23' H23E 0.9600
C23' H23F 0.9600
C24' H24D 0.9600
C24' H24E 0.9600
C24' H24F 0.9600
C25 C28 1.520(5)
C25 H25A 0.9700
C25 H25B 0.9700
C26 O2 1.439(4)
C26 C27 1.485(5)
C26 H26A 0.9700
C26 H26B 0.9700
C27 O3 1.447(4)
C27 H27A 0.9700
C27 H27B 0.9700
C28 C33 1.393(5)
C28 C29 1.394(5)
C29 O3 1.391(4)
C29 C30 1.400(5)
C30 C31 1.384(5)
C30 C38 1.512(5)
C31 C32 1.391(5)
C31 H31 0.9300
C32 C33 1.396(5)
C32 C34 1.529(5)
C33 H33 0.9300
C34 C36 1.525(6)
C34 C37 1.531(6)
C34 C35 1.539(6)
C35 H35A 0.9600
C35 H35B 0.9600
C35 H35C 0.9600
C36 H36A 0.9600
C36 H36B 0.9600
C36 H36C 0.9600
C37 H37A 0.9600
C37 H37B 0.9600
C37 H37C 0.9600
C38 C39 1.502(5)
C38 H38A 0.9700
C38 H38B 0.9700
C39 C40 1.385(5)
C39 C44 1.390(5)
C40 C41 1.367(6)
C40 H40 0.9300
C41 C42 1.386(6)
C41 C47 1.529(6)
C42 C43 1.387(6)
C42 H42 0.9300
C43 C44 1.385(5)
C43 C51 1.497(6)
C44 O4 1.394(4)
C45 O4 1.424(4)
C45 H45A 0.9700
C45 H45B 0.9700
C47 C50' 1.407(15)
C47 C48 1.433(17)
C47 C49' 1.576(13)
C47 C49 1.604(15)
C47 C50 1.628(17)
C47 C48' 1.653(15)
C48 H48A 0.9600
C48 H48B 0.9600
C48 H48C 0.9600
C49 H49A 0.9600
C49 H49B 0.9600
C49 H49C 0.9600
C50 H50A 0.9600
C50 H50B 0.9600
C50 H50C 0.9600
C48' H48D 0.9600
C48' H48E 0.9600
C48' H48F 0.9600
C49' H49D 0.9600
C49' H49E 0.9600
C49' H49F 0.9600
C50' H50D 0.9600
C50' H50E 0.9600
C50' H50F 0.9600
C51 O5 1.422(4)
C51 H51A 0.9700
C51 H51B 0.9700
